data_2004476
loop_
_publ_author_name
'Capparelli, M. V.'
'Charris, J. E.'
'Dom\'inguez, J. N.'

_publ_section_title
;
 5-(<i>p</i>-Anisidino)-4-cyano-2,3-dihydro-3-pyrazolone Hemihydrate,
 C~11~H~10~N~4~O~2~.0.5H~2~O
;
_journal_issue 2
_journal_name_full 'Acta Crystallographica Section C'
_journal_page_first 447
_journal_page_last 449
_journal_paper_doi 10.1107/S0108270195009206
_journal_volume 52
_journal_year 1996
_chemical_formula_moiety 'C11 H10 N4 O2, 0.5H2 O'
_chemical_formula_sum 'C11 H11 N4 O2.5'
_chemical_formula_weight 239.23
_space_group_IT_number 2
_symmetry_cell_setting triclinic
_symmetry_space_group_name_Hall '-P 1'
_symmetry_space_group_name_H-M 'P -1'
_cell_angle_alpha 113.1(1)
_cell_angle_beta 99.1(2)
_cell_angle_gamma 99.0(2)
_cell_formula_units_Z 4
_cell_length_a 10.55(2)
_cell_length_b 12.26(2)
_cell_length_c 9.76(2)
_cell_measurement_reflns_used 22
_cell_measurement_temperature 295(1)
_cell_measurement_theta_max 18.1
_cell_measurement_theta_min 10.2
_cell_volume 1113(4)
_computing_cell_refinement 'MSC/AFC Diffractometer Control Software'
_computing_data_collection
;
MSC/AFC Diffractometer Control Software
(Molecular Structure Corporation, 1993a)
;
_computing_data_reduction 'TEXSAN (Molecular Structure Corporation, 1993b)'
_computing_publication_material TEXSAN
_computing_structure_refinement TEXSAN
_computing_structure_solution 'SAPI91 (Fan, 1991)'
_diffrn_ambient_temperature 295.0(10)
_diffrn_measurement_device 'Rigaku AFC7S'
_diffrn_measurement_method \w/2\q
_diffrn_radiation_monochromator graphite
_diffrn_radiation_source 'X-ray tube'
_diffrn_radiation_type MoK\a
_diffrn_radiation_wavelength 0.71069
_diffrn_reflns_av_R_equivalents 0.051
_diffrn_reflns_limit_h_max 13
_diffrn_reflns_limit_h_min 0
_diffrn_reflns_limit_k_max 15
_diffrn_reflns_limit_k_min -15
_diffrn_reflns_limit_l_max 12
_diffrn_reflns_limit_l_min -12
_diffrn_reflns_number 5397
_diffrn_reflns_theta_max 27.5
_diffrn_reflns_theta_min 2.0
_diffrn_standards_decay_% 3.74
_diffrn_standards_interval_count 150
_diffrn_standards_number 3
_exptl_absorpt_coefficient_mu 0.105
_exptl_absorpt_correction_type none
_exptl_crystal_colour colorless
_exptl_crystal_density_diffrn 1.427
_exptl_crystal_description prism
_exptl_crystal_F_000 500.00
_exptl_crystal_size_max 0.26
_exptl_crystal_size_mid 0.20
_exptl_crystal_size_min 0.16
_refine_diff_density_max 0.17
_refine_diff_density_min -0.20
_refine_ls_extinction_method none
_refine_ls_goodness_of_fit_obs 1.574
_refine_ls_hydrogen_treatment refall
_refine_ls_matrix_type full
_refine_ls_number_parameters 404
_refine_ls_number_reflns 2025
_refine_ls_R_factor_obs 0.0388
_refine_ls_shift/esd_max 0.002
_refine_ls_structure_factor_coef F
_refine_ls_weighting_scheme sigma
_refine_ls_wR_factor_obs 0.0389
_reflns_number_observed 2025
_reflns_number_total 5118
_reflns_observed_criterion I>2\s(I)
_cod_data_source_file bm1021.cif
_cod_data_source_block FARM-34
_cod_database_code 2004476

loop_
_symmetry_equiv_pos_as_xyz
+x,+y,+z
-x,-y,-z

loop_
_atom_site_aniso_label
_atom_site_aniso_U_11
_atom_site_aniso_U_22
_atom_site_aniso_U_33
_atom_site_aniso_U_12
_atom_site_aniso_U_13
_atom_site_aniso_U_23
O1a 0.050(2) 0.0350(10) 0.0270(10) 0.0110(10) -0.0060(10) 0.0120(10)
O1b 0.039(2) 0.0370(10) 0.0350(10) 0.0110(10) -0.0060(10) 0.0080(10)
O2a 0.037(2) 0.050(2) 0.048(2) 0.0070(10) -0.0070(10) 0.0230(10)
O2b 0.052(2) 0.077(2) 0.044(2) 0.021(2) -0.0020(10) 0.029(2)
N1a 0.047(2) 0.040(2) 0.022(2) 0.023(2) -0.0020(10) 0.0080(10)
N1b 0.039(2) 0.026(2) 0.024(2) 0.0080(10) -0.0060(10) 0.0070(10)
N2a 0.053(2) 0.040(2) 0.023(2) 0.024(2) 0.000(2) 0.007(2)
N2b 0.040(2) 0.026(2) 0.026(2) 0.0100(10) -0.0040(10) 0.0040(10)
N3a 0.061(2) 0.041(2) 0.024(2) 0.029(2) 0.001(2) 0.0070(10)
N3b 0.040(2) 0.024(2) 0.034(2) 0.0090(10) -0.0020(10) 0.0070(10)
N4a 0.043(2) 0.046(2) 0.058(2) 0.021(2) -0.001(2) 0.011(2)
N4b 0.058(2) 0.041(2) 0.049(2) 0.027(2) 0.011(2) 0.018(2)
C1a 0.036(2) 0.024(2) 0.033(2) 0.006(2) -0.001(2) 0.011(2)
C1b 0.029(2) 0.034(2) 0.027(2) 0.010(2) 0.006(2) 0.015(2)
C2a 0.034(2) 0.025(2) 0.028(2) 0.011(2) -0.001(2) 0.007(2)
C2b 0.031(2) 0.026(2) 0.028(2) 0.008(2) 0.004(2) 0.010(2)
C3a 0.035(2) 0.027(2) 0.032(2) 0.010(2) 0.002(2) 0.011(2)
C3b 0.030(2) 0.024(2) 0.027(2) 0.008(2) 0.007(2) 0.008(2)
C4a 0.042(2) 0.032(2) 0.020(2) 0.015(2) 0.002(2) 0.006(2)
C4b 0.032(2) 0.027(2) 0.029(2) 0.005(2) 0.001(2) 0.008(2)
C5a 0.031(2) 0.035(2) 0.035(2) 0.009(2) 0.000(2) 0.008(2)
C5b 0.035(2) 0.033(2) 0.034(2) 0.011(2) 0.012(2) 0.007(2)
C6a 0.038(2) 0.032(2) 0.041(2) 0.007(2) 0.004(2) 0.016(2)
C6b 0.048(3) 0.046(2) 0.027(2) 0.008(2) 0.008(2) 0.015(2)
C7a 0.034(2) 0.035(2) 0.026(2) 0.014(2) 0.002(2) 0.008(2)
C7b 0.031(2) 0.038(2) 0.036(2) 0.003(2) -0.002(2) 0.016(2)
C8a 0.039(3) 0.045(3) 0.043(2) -0.005(2) -0.001(2) 0.019(2)
C8b 0.042(2) 0.060(3) 0.035(2) 0.022(2) 0.007(2) 0.014(2)
C9a 0.055(3) 0.042(2) 0.036(2) 0.006(2) 0.002(2) 0.022(2)
C9b 0.045(2) 0.057(3) 0.024(2) 0.022(2) 0.009(2) 0.010(2)
C10a 0.032(2) 0.030(2) 0.032(2) 0.004(2) -0.006(2) 0.010(2)
C10b 0.033(2) 0.031(2) 0.027(2) 0.010(2) 0.007(2) 0.010(2)
C11a 0.047(3) 0.062(3) 0.067(3) 0.002(3) -0.021(3) 0.025(3)
C11b 0.044(3) 0.078(4) 0.080(4) 0.018(3) -0.007(3) 0.039(3)
O1W 0.044(2) 0.073(2) 0.071(2) 0.023(2) 0.010(2) 0.034(2)

loop_
_atom_site_label
_atom_site_fract_x
_atom_site_fract_y
_atom_site_fract_z
_atom_site_U_iso_or_equiv
_atom_site_thermal_displace_type
O1a 0.4505(2) 0.4295(2) 0.7453(2) 0.0394(1) Uani
O1b 0.7445(2) 0.3331(2) 0.1943(3) 0.0412(1) Uani
O2a -0.0629(2) 0.3629(2) -0.2056(3) 0.0467(1) Uani
O2b 0.0243(3) 0.1189(2) -0.6897(3) 0.0577(1) Uani
N1a 0.2599(3) 0.4258(3) 0.4185(3) 0.0382(1) Uani
N1b 0.4829(3) 0.2847(2) -0.1025(3) 0.0325(1) Uani
N2a 0.2973(3) 0.4610(3) 0.5765(3) 0.0403(1) Uani
N2b 0.5899(3) 0.3614(3) 0.0236(3) 0.0347(1) Uani
N3a 0.3023(3) 0.2809(3) 0.1988(3) 0.0433(1) Uani
N3b 0.4153(3) 0.0754(3) -0.2715(3) 0.0357(1) Uani
N4a 0.5718(3) 0.1909(3) 0.4094(4) 0.0530(1) Uani
N4b 0.6651(3) -0.0239(3) -0.0371(3) 0.0481(1) Uani
C1a 0.3943(3) 0.4083(3) 0.6104(4) 0.0329(1) Uani
C1b 0.6545(3) 0.2895(3) 0.0741(4) 0.0296(1) Uani
C2a 0.4140(3) 0.3316(3) 0.4661(4) 0.0306(1) Uani
C2b 0.5969(3) 0.1665(3) -0.0361(4) 0.0292(1) Uani
C3a 0.3248(3) 0.3413(3) 0.3518(4) 0.0324(1) Uani
C3b 0.4934(3) 0.1686(3) -0.1433(3) 0.0274(1) Uani
C4a 0.2034(4) 0.3005(3) 0.0967(3) 0.0333(1) Uani
C4b 0.3122(3) 0.0879(3) -0.3750(4) 0.0317(1) Uani
C5a 0.2363(4) 0.3957(3) 0.0581(4) 0.0366(1) Uani
C5b 0.3089(4) 0.0408(3) -0.5294(4) 0.0359(1) Uani
C6a 0.1451(4) 0.4147(3) -0.0422(4) 0.0374(1) Uani
C6b 0.2113(4) 0.0518(3) -0.6307(4) 0.0412(1) Uani
C7a 0.0197(3) 0.3378(3) -0.1035(4) 0.0334(1) Uani
C7b 0.1148(3) 0.1101(3) -0.5802(4) 0.0367(1) Uani
C8a -0.0139(4) 0.2437(4) -0.0641(4) 0.0452(1) Uani
C8b 0.1161(4) 0.1561(4) -0.4266(4) 0.0470(1) Uani
C9a 0.0790(4) 0.2244(4) 0.0363(4) 0.0447(1) Uani
C9b 0.2143(4) 0.1434(4) -0.3250(4) 0.0432(1) Uani
C10a 0.5026(3) 0.2555(3) 0.4382(4) 0.0346(1) Uani
C10b 0.6352(3) 0.0619(3) -0.0336(4) 0.0311(1) Uani
C11a -0.1979(5) 0.2944(5) -0.2638(6) 0.0650(1) Uani
C11b -0.0782(5) 0.1765(5) -0.6446(7) 0.0681(1) Uani
O1W 0.0181(3) 0.4662(3) 0.3309(4) 0.0612(1) Uani
H1a 0.174(4) 0.433(3) 0.376(4) 0.07(1) Uiso
H1b 0.460(3) 0.323(3) -0.170(4) 0.05(1) Uiso
H2a 0.284(3) 0.527(3) 0.639(4) 0.04(1) Uiso
H2b 0.574(4) 0.432(3) 0.094(4) 0.07(1) Uiso
H3a 0.326(4) 0.211(3) 0.161(4) 0.07(1) Uiso
H3b 0.425(4) -0.002(3) -0.287(4) 0.07(1) Uiso
H5a 0.324(3) 0.450(3) 0.101(4) 0.05(1) Uiso
H5b 0.380(3) 0.001(3) -0.568(3) 0.043(9) Uiso
H6a 0.172(3) 0.481(3) -0.072(4) 0.05(1) Uiso
H6b 0.211(3) 0.024(3) -0.744(4) 0.047(9) Uiso
H8a -0.100(3) 0.189(3) -0.104(4) 0.05(1) Uiso
H8b 0.048(4) 0.199(4) -0.390(4) 0.08(1) Uiso
H9a 0.057(3) 0.160(3) 0.068(4) 0.05(1) Uiso
H9b 0.209(3) 0.171(3) -0.214(4) 0.07(1) Uiso
H111a -0.236(4) 0.331(3) -0.324(4) 0.07(1) Uiso
H111b -0.145(4) 0.169(4) -0.752(5) 0.10(1) Uiso
H112a -0.199(4) 0.206(4) -0.318(5) 0.09(1) Uiso
H112b -0.140(4) 0.133(4) -0.611(5) 0.08(1) Uiso
H113a -0.237(5) 0.304(5) -0.161(6) 0.17(2) Uiso
H113b -0.038(4) 0.261(4) -0.575(5) 0.08(1) Uiso
H11W -0.064(7) 0.388(7) 0.276(8) 0.18(2) Uiso
H12W 0.028(6) 0.509(6) 0.277(7) 0.16(2) Uiso

loop_
_atom_type_symbol
_atom_type_scat_dispersion_real
_atom_type_scat_dispersion_imag
_atom_type_scat_source
C 0.003 0.002 'International Tables (1974, Vol. IV)'
H 0.000 0.000 'International Tables (1974, Vol. IV)'
N 0.006 0.003 'International Tables (1974, Vol. IV)'
O 0.011 0.006 'International Tables (1974, Vol. IV)'

loop_
_geom_angle_atom_site_label_1
_geom_angle_atom_site_label_2
_geom_angle_atom_site_label_3
_geom_angle
_geom_angle_publ_flag
C7a O2a C11a 118.4(3) yes
C7b O2b C11b 118.5(3) yes
N2a N1a C3a 107.1(3) yes
N2b N1b C3b 107.9(3) yes
N1a N2a C1a 110.7(3) yes
N1b N2b C1b 108.7(3) yes
C3a N3a C4a 121.6(3) yes
C3b N3b C4b 124.3(3) yes
O1a C1a N2a 123.7(3) no
O1b C1b N2b 122.6(3) no
O1a C1a C2a 131.0(3) no
O1b C1b C2b 131.3(3) no
N2a C1a C2a 105.3(3) yes
N2b C1b C2b 106.1(3) yes
C1a C2a C3a 107.6(3) yes
C1b C2b C3b 107.4(3) yes
C1a C2a C10a 127.8(3) no
C1b C2b C10b 126.0(3) no
C3a C2a C10a 124.5(3) no
C3b C2b C10b 126.6(3) no
N1a C3a N3a 122.1(3) no
N1b C3b N3b 122.1(3) no
N3a C3a C2a 129.0(3) no
N3b C3b C2b 128.8(3) no
N1b C3b C2b 109.1(3) yes
N1a C3a C2a 108.9(3) yes
N3a C4a C5a 118.9(3) no
N3b C4b C5b 119.3(3) no
N3a C4a C9a 120.9(3) no
N3b C4b C9b 121.7(3) no
C5a C4a C9a 120.2(3) no
C5b C4b C9b 118.9(3) no
C4a C5a C6a 120.1(4) no
C4b C5b C6b 120.5(4) no
C5a C6a C7a 119.7(4) no
C5b C6b C7b 120.7(4) no
O2a C7a C6a 115.0(3) no
O2b C7b C6b 116.0(3) no
O2a C7a C8a 124.6(3) no
O2b C7b C8b 124.7(3) no
C6a C7a C8a 120.4(3) no
C6b C7b C8b 119.3(3) no
C7a C8a C9a 119.7(4) no
C7b C8b C9b 119.7(4) no
C4a C9a C8a 119.9(4) no
C4b C9b C8b 121.0(4) no
N4a C10a C2a 177.2(4) no
N4b C10b C2b 177.6(4) no

loop_
_geom_bond_atom_site_label_1
_geom_bond_atom_site_label_2
_geom_bond_distance
_geom_bond_publ_flag
O1a C1a 1.260(4) yes
O1b C1b 1.249(4) yes
O2a C7a 1.378(4) yes
O2b C7b 1.365(4) yes
O2a C11a 1.433(5) yes
O2b C11b 1.418(6) yes
N1a N2a 1.397(4) yes
N1b N2b 1.412(4) yes
N1a C3a 1.343(4) yes
N1b C3b 1.348(5) yes
N2a C1a 1.357(4) yes
N2b C1b 1.380(4) yes
N3a C3a 1.341(4) yes
N3b C3b 1.345(4) yes
N3a C4a 1.441(4) yes
N3b C4b 1.432(4) yes
N4a C10a 1.146(4) yes
N4b C10b 1.134(4) yes
C1a C2a 1.424(4) yes
C1b C2b 1.427(5) yes
C2a C3a 1.396(4) yes
C2b C3b 1.398(4) yes
C2a C10a 1.405(5) yes
C2b C10b 1.412(5) yes
C4a C5a 1.373(5) yes
C4b C5b 1.378(4) yes
C4a C9a 1.371(5) yes
C4b C9b 1.373(5) yes
C5a C6a 1.374(5) yes
C5b C6b 1.372(5) yes
C6a C7a 1.383(5) yes
C6b C7b 1.380(5) yes
C7a C8a 1.367(5) yes
C7b C8b 1.375(5) yes
C8a C9a 1.388(5) yes
C8b C9b 1.388(5) yes
